data_7246339
loop_
_publ_author_name
'Bogdan, Marta'
'Siera\'nski, Tomasz'
'\'Swi\;atkowski, Marcin'
'Trz\;esowska-Kruszy\'nska, Agata'

_publ_section_title
;
 On structural factors determining the nature of the fluorescent
 properties of OIHMs based on 8-hydroxyquinoline
;
_journal_issue 13
_journal_name_full CrystEngComm
_journal_page_first 1993
_journal_page_last 2002
_journal_paper_doi 10.1039/D3CE00061C
_journal_volume 25
_journal_year 2023
_chemical_formula_moiety 'C9 H8 N O, Br, H2 O'
_chemical_formula_sum 'C9 H10 Br N O2'
_chemical_formula_weight 244.09
_space_group_crystal_system monoclinic
_space_group_IT_number 14
_space_group_name_Hall '-P 2ybc'
_space_group_name_H-M_alt 'P 1 21/c 1'
_atom_sites_solution_hydrogens mixed
_atom_sites_solution_primary dual
_atom_sites_solution_secondary difmap
_audit_creation_method SHELXL-2018/1
_audit_update_record
;
2022-12-05 deposited with the CCDC.	2023-02-24 downloaded from the CCDC.
;
_cell_angle_alpha 90
_cell_angle_beta 101.017(2)
_cell_angle_gamma 90
_cell_formula_units_Z 4
_cell_length_a 7.72230(10)
_cell_length_b 8.3116(2)
_cell_length_c 15.3112(3)
_cell_measurement_reflns_used 6884
_cell_measurement_temperature 100.0(1)
_cell_measurement_theta_max 74.5450
_cell_measurement_theta_min 5.8660
_cell_volume 964.63(3)
_computing_cell_refinement 'CrysAlisPro 1.171.41.111a (Rigaku OD, 2021)'
_computing_data_collection 'CrysAlisPro 1.171.41.111a (Rigaku OD, 2021)'
_computing_data_reduction 'CrysAlisPro 1.171.41.111a (Rigaku OD, 2021)'
_computing_molecular_graphics
;XP in SHELXTL (Sheldrick, 2008)
 ORTEP-3 W v. 1.062 (Farrugia 2012)
;
_computing_publication_material
;SHELXL-2018/1 (Sheldrick, 2018) and
 PLATON (Spek, 2009)
;
_computing_structure_refinement 'SHELXL-2018/1 (Sheldrick, 2018)'
_computing_structure_solution 'SHELXT (Sheldrick, 2015a)'
_diffrn_ambient_environment N~2~
_diffrn_ambient_temperature 100.0(1)
_diffrn_detector 'CCD plate'
_diffrn_detector_type 'Pilatus 300K'
_diffrn_measured_fraction_theta_full 0.998
_diffrn_measured_fraction_theta_max 0.998
_diffrn_measurement_device 'four-circle diffractometer'
_diffrn_measurement_device_type 'XtaLAB Synergy, Dualflex, Pilatus 300K'
_diffrn_measurement_method '\w scans'
_diffrn_radiation_monochromator mirror
_diffrn_radiation_probe x-ray
_diffrn_radiation_type CuK\a
_diffrn_radiation_wavelength 1.54184
_diffrn_reflns_av_R_equivalents 0.0535
_diffrn_reflns_av_unetI/netI 0.0090
_diffrn_reflns_Laue_measured_fraction_full 0.998
_diffrn_reflns_Laue_measured_fraction_max 0.998
_diffrn_reflns_limit_h_max 9
_diffrn_reflns_limit_h_min -9
_diffrn_reflns_limit_k_max 7
_diffrn_reflns_limit_k_min -9
_diffrn_reflns_limit_l_max 18
_diffrn_reflns_limit_l_min -14
_diffrn_reflns_number 12671
_diffrn_reflns_point_group_measured_fraction_full 0.998
_diffrn_reflns_point_group_measured_fraction_max 0.998
_diffrn_reflns_theta_full 66.587
_diffrn_reflns_theta_max 66.587
_diffrn_reflns_theta_min 5.837
_diffrn_source 'micro-focus sealed X-ray tube'
_diffrn_source_type 'PhotonJet (Cu) X-ray Source'
_exptl_absorpt_coefficient_mu 5.555
_exptl_absorpt_correction_T_max 0.823
_exptl_absorpt_correction_T_min 0.632
_exptl_absorpt_correction_type gaussian
_exptl_absorpt_process_details
;
CrysAlisPro 1.171.41.112a (Rigaku Oxford Diffraction, 2021)
Numerical absorption correction based on gaussian integration over
a multifaceted crystal model
Empirical absorption correction using spherical harmonics,
implemented in SCALE3 ABSPACK scaling algorithm.
;
_exptl_crystal_colour yellow
_exptl_crystal_density_diffrn 1.681
_exptl_crystal_description prism
_exptl_crystal_F_000 488
_exptl_crystal_size_max 0.120
_exptl_crystal_size_mid 0.096
_exptl_crystal_size_min 0.046
_refine_diff_density_max 0.333
_refine_diff_density_min -0.410
_refine_diff_density_rms 0.083
_refine_ls_extinction_method none
_refine_ls_goodness_of_fit_ref 1.114
_refine_ls_hydrogen_treatment constr
_refine_ls_matrix_type full
_refine_ls_number_parameters 120
_refine_ls_number_reflns 3521
_refine_ls_number_restraints 0
_refine_ls_restrained_S_all 1.114
_refine_ls_R_factor_all 0.0292
_refine_ls_R_factor_gt 0.0275
_refine_ls_shift/su_max 0.001
_refine_ls_shift/su_mean 0.000
_refine_ls_structure_factor_coef Fsqd
_refine_ls_weighting_details 'w=1/[\s^2^(Fo^2^)+(0.0628P)^2^+0.2873P] where P=(Fo^2^+2Fc^2^)/3'
_refine_ls_weighting_scheme calc
_refine_ls_wR_factor_gt 0.0904
_refine_ls_wR_factor_ref 0.0922
_reflns_Friedel_coverage 0.000
_reflns_number_gt 3239
_reflns_number_total 3521
_reflns_threshold_expression 'I > 2\s(I)'
_cod_data_source_file d3ce00061c2.cif
_cod_data_source_block mz1034
_cod_depositor_comments 'Adding full bibliography for 7246339--7246352.cif.'
_cod_original_sg_symbol_H-M 'P 21/c'
_cod_database_code 7246339
_shelx_shelxl_version_number 2018/1
_shelx_space_group_comment
;
The symmetry employed for this shelxl refinement is uniquely defined
by the following loop, which should always be used as a source of
symmetry information in preference to the above space-group names.
They are only intended as comments.
;

loop_
_space_group_symop_operation_xyz
'x, y, z'
'-x, y+1/2, -z+1/2'
'-x, -y, -z'
'x, -y-1/2, z-1/2'

loop_
_atom_site_label
_atom_site_type_symbol
_atom_site_fract_x
_atom_site_fract_y
_atom_site_fract_z
_atom_site_U_iso_or_equiv
_atom_site_adp_type
_atom_site_occupancy
_atom_site_site_symmetry_order
_atom_site_calc_flag
_atom_site_refinement_flags_posn
_atom_site_refinement_flags_adp
_atom_site_refinement_flags_occupancy
_atom_site_disorder_assembly
_atom_site_disorder_group
Br1 Br 0.14699(3) 0.49962(3) 0.35082(2) 0.01877(16) Uani 1 1 d . . . . .
N1 N 0.3573(2) 0.3018(2) 0.52041(12) 0.0172(4) Uani 1 1 d . . . . .
H1N H 0.337005 0.341375 0.464933 0.021 Uiso 1 1 d R U . . .
C1 C 0.2332(3) 0.3130(3) 0.56904(15) 0.0202(5) Uani 1 1 d . . . . .
H1 H 0.131174 0.376378 0.548477 0.024 Uiso 1 1 calc R U . . .
O1 O 0.59533(19) 0.2900(2) 0.41411(10) 0.0210(4) Uani 1 1 d . . . . .
H1O H 0.671439 0.271349 0.382873 0.032 Uiso 1 1 calc R U . . .
C4 C 0.5322(3) 0.1280(3) 0.62768(13) 0.0173(5) Uani 1 1 d . . . . .
C3 C 0.3992(3) 0.1422(3) 0.67955(14) 0.0207(5) Uani 1 1 d . . . . .
H3 H 0.412840 0.088450 0.735213 0.025 Uiso 1 1 calc R U . . .
C2 C 0.2511(3) 0.2326(3) 0.65013(15) 0.0224(5) Uani 1 1 d . . . . .
H2 H 0.161537 0.240347 0.684691 0.027 Uiso 1 1 calc R U . . .
C6 C 0.8070(3) 0.0274(3) 0.59821(18) 0.0213(5) Uani 1 1 d . . . . .
H6 H 0.910631 -0.035494 0.615523 0.026 Uiso 1 1 calc R U . . .
C5 C 0.6860(3) 0.0345(3) 0.65315(16) 0.0201(5) Uani 1 1 d . . . . .
H5 H 0.705631 -0.023055 0.707771 0.024 Uiso 1 1 calc R U . . .
C7 C 0.7811(3) 0.1111(3) 0.51680(14) 0.0191(5) Uani 1 1 d . . . . .
H7 H 0.866892 0.103233 0.480038 0.023 Uiso 1 1 calc R U . . .
C9 C 0.5070(3) 0.2118(3) 0.54596(14) 0.0158(5) Uani 1 1 d . . . . .
C8 C 0.6329(3) 0.2043(3) 0.48973(14) 0.0164(5) Uani 1 1 d . . . . .
O99 O 0.8387(2) 0.2290(2) 0.32256(10) 0.0227(4) Uani 1 1 d . . . . .
H99O H 0.910900 0.296435 0.320806 0.034 Uiso 1 1 d R U . . .
H99P H 0.829994 0.180056 0.270195 0.034 Uiso 1 1 d R U . . .

loop_
_atom_site_aniso_label
_atom_site_aniso_U_11
_atom_site_aniso_U_22
_atom_site_aniso_U_33
_atom_site_aniso_U_23
_atom_site_aniso_U_13
_atom_site_aniso_U_12
Br1 0.0186(2) 0.0194(3) 0.0183(2) 0.00089(8) 0.00363(14) 0.00104(7)
N1 0.0172(9) 0.0172(12) 0.0169(9) -0.0010(8) 0.0024(7) -0.0003(8)
C1 0.0172(10) 0.0184(13) 0.0255(11) -0.0038(10) 0.0057(9) -0.0003(9)
O1 0.0201(8) 0.0254(10) 0.0187(8) 0.0044(7) 0.0066(6) 0.0032(7)
C4 0.0184(10) 0.0169(13) 0.0160(10) -0.0025(9) 0.0017(8) -0.0046(9)
C3 0.0246(11) 0.0216(14) 0.0161(10) -0.0012(10) 0.0046(9) -0.0054(10)
C2 0.0217(11) 0.0247(14) 0.0222(11) -0.0040(10) 0.0078(9) -0.0044(10)
C6 0.0170(12) 0.0209(13) 0.0237(12) -0.0016(11) -0.0021(10) 0.0013(10)
C5 0.0231(12) 0.0195(12) 0.0161(11) -0.0002(11) -0.0003(9) -0.0013(10)
C7 0.0156(10) 0.0204(13) 0.0214(11) -0.0040(10) 0.0040(8) -0.0010(9)
C9 0.0150(10) 0.0133(12) 0.0181(10) -0.0022(9) 0.0008(8) -0.0019(8)
C8 0.0176(10) 0.0148(13) 0.0165(10) -0.0017(9) 0.0029(8) -0.0020(9)
O99 0.0234(8) 0.0253(10) 0.0209(8) -0.0015(7) 0.0081(6) -0.0036(7)

loop_
_atom_type_symbol
_atom_type_description
_atom_type_scat_dispersion_real
_atom_type_scat_dispersion_imag
_atom_type_scat_source
C C 0.0181 0.0091 'International Tables Vol C Tables 4.2.6.8 and 6.1.1.4'
H H 0.0000 0.0000 'International Tables Vol C Tables 4.2.6.8 and 6.1.1.4'
N N 0.0311 0.0180 'International Tables Vol C Tables 4.2.6.8 and 6.1.1.4'
O O 0.0492 0.0322 'International Tables Vol C Tables 4.2.6.8 and 6.1.1.4'
Br Br -0.6763 1.2805 'International Tables Vol C Tables 4.2.6.8 and 6.1.1.4'

loop_
_geom_angle_atom_site_label_1
_geom_angle_atom_site_label_2
_geom_angle_atom_site_label_3
_geom_angle
_geom_angle_site_symmetry_1
_geom_angle_site_symmetry_3
_geom_angle_publ_flag
C1 N1 C9 122.7(2) . . ?
C1 N1 H1N 119.5 . . ?
C9 N1 H1N 117.2 . . ?
N1 C1 C2 120.5(2) . . ?
N1 C1 H1 119.7 . . ?
C2 C1 H1 119.7 . . ?
C8 O1 H1O 109.5 . . ?
C5 C4 C9 118.9(2) . . ?
C5 C4 C3 123.5(2) . . ?
C9 C4 C3 117.6(2) . . ?
C2 C3 C4 120.6(2) . . ?
C2 C3 H3 119.7 . . ?
C4 C3 H3 119.7 . . ?
C3 C2 C1 119.4(2) . . ?
C3 C2 H2 120.3 . . ?
C1 C2 H2 120.3 . . ?
C5 C6 C7 121.5(2) . . ?
C5 C6 H6 119.2 . . ?
C7 C6 H6 119.2 . . ?
C6 C5 C4 119.3(2) . . ?
C6 C5 H5 120.3 . . ?
C4 C5 H5 120.3 . . ?
C8 C7 C6 120.9(2) . . ?
C8 C7 H7 119.6 . . ?
C6 C7 H7 119.6 . . ?
N1 C9 C4 119.24(19) . . ?
N1 C9 C8 119.3(2) . . ?
C4 C9 C8 121.4(2) . . ?
O1 C8 C7 125.99(19) . . ?
O1 C8 C9 116.07(19) . . ?
C7 C8 C9 117.9(2) . . ?
H99O O99 H99P 103.0 . . ?

loop_
_geom_bond_atom_site_label_1
_geom_bond_atom_site_label_2
_geom_bond_distance
_geom_bond_site_symmetry_2
_geom_bond_publ_flag
N1 C1 1.325(3) . ?
N1 C9 1.369(3) . ?
N1 H1N 0.8964 . ?
C1 C2 1.393(3) . ?
C1 H1 0.9500 . ?
O1 C8 1.343(3) . ?
O1 H1O 0.8400 . ?
C4 C5 1.411(3) . ?
C4 C9 1.412(3) . ?
C4 C3 1.419(3) . ?
C3 C2 1.370(3) . ?
C3 H3 0.9500 . ?
C2 H2 0.9500 . ?
C6 C5 1.373(4) . ?
C6 C7 1.408(4) . ?
C6 H6 0.9500 . ?
C5 H5 0.9500 . ?
C7 C8 1.378(3) . ?
C7 H7 0.9500 . ?
C9 C8 1.418(3) . ?
O99 H99O 0.7946 . ?
O99 H99P 0.8901 . ?

loop_
_geom_torsion_atom_site_label_1
_geom_torsion_atom_site_label_2
_geom_torsion_atom_site_label_3
_geom_torsion_atom_site_label_4
_geom_torsion
_geom_torsion_site_symmetry_1
_geom_torsion_site_symmetry_2
_geom_torsion_site_symmetry_3
_geom_torsion_site_symmetry_4
_geom_torsion_publ_flag
C9 N1 C1 C2 0.4(4) . . . . ?
C5 C4 C3 C2 -178.7(2) . . . . ?
C9 C4 C3 C2 0.8(3) . . . . ?
C4 C3 C2 C1 -1.0(3) . . . . ?
N1 C1 C2 C3 0.4(4) . . . . ?
C7 C6 C5 C4 -0.1(4) . . . . ?
C9 C4 C5 C6 0.1(3) . . . . ?
C3 C4 C5 C6 179.6(2) . . . . ?
C5 C6 C7 C8 0.4(4) . . . . ?
C1 N1 C9 C4 -0.6(3) . . . . ?
C1 N1 C9 C8 179.3(2) . . . . ?
C5 C4 C9 N1 179.5(2) . . . . ?
C3 C4 C9 N1 0.0(3) . . . . ?
C5 C4 C9 C8 -0.4(3) . . . . ?
C3 C4 C9 C8 -179.9(2) . . . . ?
C6 C7 C8 O1 179.4(2) . . . . ?
C6 C7 C8 C9 -0.6(3) . . . . ?
N1 C9 C8 O1 0.7(3) . . . . ?
C4 C9 C8 O1 -179.4(2) . . . . ?
N1 C9 C8 C7 -179.2(2) . . . . ?
C4 C9 C8 C7 0.6(3) . . . . ?
